data_2102503
loop_
_publ_author_name
'Kubicki, Maciej'

_publ_section_title
;
 Structural phase transitions, and Br&#x00B7;&#x00B7;&#x00B7;N and
 Br&#x00B7;&#x00B7;&#x00B7;Br interactions in
 1-phenyl-2-methyl-4-nitro-5-bromoimidazole
;
_journal_issue 3
_journal_name_full 'Acta Crystallographica Section B'
_journal_page_first 333
_journal_page_last 342
_journal_paper_doi 10.1107/S0108768104005853
_journal_volume 60
_journal_year 2004
_chemical_formula_moiety 'C10 H8 Br N3 O2'
_chemical_formula_sum 'C10 H8 Br N3 O2'
_chemical_formula_weight 282.10
_chemical_name_systematic
;
1-phenyl-4-nitro-5-bromo-imidazole
;
_space_group_IT_number 14
_symmetry_cell_setting monoclinic
_symmetry_space_group_name_Hall '-P 2ybc'
_symmetry_space_group_name_H-M 'P 1 21/c 1'
_atom_sites_solution_hydrogens geom
_atom_sites_solution_primary direct
_atom_sites_solution_secondary difmap
_audit_creation_method SHELXL-97
_cell_angle_alpha 90.00
_cell_angle_beta 106.356(10)
_cell_angle_gamma 90.00
_cell_formula_units_Z 4
_cell_length_a 6.9955(9)
_cell_length_b 6.8657(8)
_cell_length_c 22.990(2)
_cell_measurement_reflns_used 2101
_cell_measurement_temperature 200.0(10)
_cell_measurement_theta_max 22
_cell_measurement_theta_min 3
_cell_volume 1059.5(2)
_computing_cell_refinement 'CrysAlisCCD v.169 (Oxford Diffraction, 2003a)'
_computing_data_collection 'CrysAlisCCD v.169 (Oxford Diffraction, 2003a)'
_computing_data_reduction 'CrysAlisRed v.169 (Oxford Diffraction, 2003b)'
_computing_structure_refinement 'SHELXL-97 (Sheldrick, 1997)'
_computing_structure_solution 'SHELXS-97 (Sheldrick, 1990)'
_diffrn_ambient_temperature 200.0(10)
_diffrn_measured_fraction_theta_full 0.997
_diffrn_measured_fraction_theta_max 0.925
_diffrn_measurement_device_type 'KUMA KM4CCD four-circle diffractometer'
_diffrn_measurement_method \w-scan
_diffrn_radiation_monochromator graphite
_diffrn_radiation_source 'fine-focus sealed tube'
_diffrn_radiation_type MoK\a
_diffrn_radiation_wavelength 0.71073
_diffrn_reflns_av_R_equivalents 0.0608
_diffrn_reflns_av_sigmaI/netI 0.0506
_diffrn_reflns_limit_h_max 9
_diffrn_reflns_limit_h_min -9
_diffrn_reflns_limit_k_max 9
_diffrn_reflns_limit_k_min 0
_diffrn_reflns_limit_l_max 30
_diffrn_reflns_limit_l_min 0
_diffrn_reflns_number 13871
_diffrn_reflns_theta_full 25.00
_diffrn_reflns_theta_max 29.40
_diffrn_reflns_theta_min 3.03
_exptl_absorpt_coefficient_mu 3.867
_exptl_absorpt_correction_T_max 0.725
_exptl_absorpt_correction_T_min 0.355
_exptl_absorpt_correction_type multi-scan
_exptl_absorpt_process_details 'SORTAV (Blessing, 1989)'
_exptl_crystal_colour colourless
_exptl_crystal_density_diffrn 1.769
_exptl_crystal_density_method 'not measured'
_exptl_crystal_description prism
_exptl_crystal_F_000 560
_exptl_crystal_size_max 0.5
_exptl_crystal_size_mid 0.3
_exptl_crystal_size_min 0.1
_refine_diff_density_max 1.138
_refine_diff_density_min -1.077
_refine_ls_extinction_method none
_refine_ls_goodness_of_fit_ref 1.127
_refine_ls_hydrogen_treatment mixed
_refine_ls_matrix_type full
_refine_ls_number_parameters 148
_refine_ls_number_reflns 2719
_refine_ls_number_restraints 0
_refine_ls_restrained_S_all 1.127
_refine_ls_R_factor_all 0.0925
_refine_ls_R_factor_gt 0.0492
_refine_ls_shift/su_max 0.001
_refine_ls_shift/su_mean 0.000
_refine_ls_structure_factor_coef Fsqd
_refine_ls_weighting_details 'calc w=1/[\s^2^(Fo^2^)+(0.0626P)^2^+0.0000P] where P=(Fo^2^+2Fc^2^)/3'
_refine_ls_weighting_scheme calc
_refine_ls_wR_factor_gt 0.1225
_refine_ls_wR_factor_ref 0.1366
_reflns_number_gt 1610
_reflns_number_total 2719
_reflns_threshold_expression >2sigma(I)
_cod_data_source_file bk5005.cif
_cod_data_source_block 200K
_cod_original_sg_symbol_H-M P2~1~/c
_cod_database_code 2102503

loop_
_symmetry_equiv_pos_as_xyz
'x, y, z'
'-x, y+1/2, -z+1/2'
'-x, -y, -z'
'x, -y-1/2, z-1/2'

loop_
_atom_site_label
_atom_site_fract_x
_atom_site_fract_y
_atom_site_fract_z
_atom_site_U_iso_or_equiv
_atom_site_adp_type
_atom_site_calc_flag
_atom_site_refinement_flags
_atom_site_occupancy
_atom_site_type_symbol
N1 0.6874(5) 0.2365(5) 0.42266(16) 0.0270(8) Uani d . 1 N
C11 0.5246(6) 0.2265(6) 0.36738(19) 0.0267(9) Uani d . 1 C
C12 0.4554(7) 0.0490(8) 0.3435(2) 0.0438(14) Uani d . 1 C
H12 0.5092 -0.0684 0.3634 0.084(10) Uiso calc R 1 H
C13 0.3039(8) 0.0456(10) 0.2894(3) 0.0588(18) Uani d . 1 C
H13 0.2517 -0.0764 0.2728 0.084(10) Uiso calc R 1 H
C14 0.2277(8) 0.2124(10) 0.2593(2) 0.0567(19) Uani d . 1 C
H14 0.1277 0.2058 0.2215 0.084(10) Uiso calc R 1 H
C15 0.2973(9) 0.3899(10) 0.2842(3) 0.0618(19) Uani d . 1 C
H15 0.2431 0.5066 0.2640 0.084(10) Uiso calc R 1 H
C16 0.4474(8) 0.3992(8) 0.3391(3) 0.0482(15) Uani d . 1 C
H16 0.4955 0.5213 0.3566 0.084(10) Uiso calc R 1 H
C2 0.8855(6) 0.2356(6) 0.4247(2) 0.0276(9) Uani d . 1 C
C21 0.9561(7) 0.2258(7) 0.3698(2) 0.0400(13) Uani d . 1 C
H21A 0.9114 0.3420 0.3449 0.062(11) Uiso calc R 1 H
H21B 0.9016 0.1092 0.3464 0.062(11) Uiso calc R 1 H
H21C 1.1020 0.2199 0.3817 0.062(11) Uiso calc R 1 H
N3 0.9993(5) 0.2477(5) 0.48111(16) 0.0270(7) Uani d . 1 N
C4 0.8681(6) 0.2571(6) 0.51534(19) 0.0250(8) Uani d . 1 C
N4 0.9422(5) 0.2716(6) 0.57967(18) 0.0330(9) Uani d . 1 N
O41 1.1223(5) 0.2786(5) 0.60241(16) 0.0506(10) Uani d . 1 O
O42 0.8201(5) 0.2801(5) 0.60897(16) 0.0475(10) Uani d . 1 O
C5 0.6737(5) 0.2473(6) 0.48091(19) 0.0237(8) Uani d . 1 C
Br5 0.42742(5) 0.25117(6) 0.496046(18) 0.02643(16) Uani d . 1 Br

loop_
_atom_site_aniso_label
_atom_site_aniso_U_11
_atom_site_aniso_U_22
_atom_site_aniso_U_33
_atom_site_aniso_U_12
_atom_site_aniso_U_13
_atom_site_aniso_U_23
N1 0.0172(15) 0.036(2) 0.0296(18) -0.0028(17) 0.0103(13) 0.0021(17)
C11 0.0172(17) 0.038(3) 0.027(2) -0.0019(19) 0.0091(15) 0.001(2)
C12 0.033(3) 0.053(3) 0.042(3) -0.005(2) 0.004(2) -0.013(3)
C13 0.043(4) 0.085(5) 0.043(4) -0.005(3) 0.005(3) -0.024(3)
C14 0.030(3) 0.112(6) 0.027(2) -0.001(3) 0.006(2) 0.000(3)
C15 0.039(4) 0.089(5) 0.050(4) 0.008(3) 0.001(3) 0.025(4)
C16 0.037(3) 0.052(3) 0.053(4) -0.006(3) 0.007(3) 0.011(3)
C2 0.0178(17) 0.037(2) 0.028(2) -0.003(2) 0.0058(15) 0.003(2)
C21 0.028(2) 0.064(4) 0.032(2) -0.006(2) 0.0152(19) -0.009(3)
N3 0.0182(14) 0.0350(18) 0.0302(18) -0.0025(18) 0.0105(14) -0.0024(18)
C4 0.0174(17) 0.0294(19) 0.030(2) -0.001(2) 0.0099(15) -0.001(2)
N4 0.0262(18) 0.042(2) 0.033(2) 0.0006(18) 0.0113(15) -0.0009(18)
O41 0.0229(16) 0.090(3) 0.0369(19) 0.0004(19) 0.0052(14) -0.002(2)
O42 0.0365(18) 0.078(3) 0.0338(18) -0.0026(19) 0.0198(15) -0.0088(18)
C5 0.0178(16) 0.0215(17) 0.035(2) -0.0057(19) 0.0132(15) -0.001(2)
Br5 0.0186(2) 0.0283(2) 0.0360(3) -0.0004(2) 0.01365(16) 0.0003(2)

loop_
_atom_type_symbol
_atom_type_description
_atom_type_scat_dispersion_real
_atom_type_scat_dispersion_imag
_atom_type_scat_source
C C 0.0033 0.0016 'International Tables Vol C Tables 4.2.6.8 and 6.1.1.4'
H H 0.0000 0.0000 'International Tables Vol C Tables 4.2.6.8 and 6.1.1.4'
N N 0.0061 0.0033 'International Tables Vol C Tables 4.2.6.8 and 6.1.1.4'
O O 0.0106 0.0060 'International Tables Vol C Tables 4.2.6.8 and 6.1.1.4'
Br Br -0.2901 2.4595 'International Tables Vol C Tables 4.2.6.8 and 6.1.1.4'

loop_
_geom_angle_atom_site_label_1
_geom_angle_atom_site_label_2
_geom_angle_atom_site_label_3
_geom_angle
C5 N1 C2 108.3(3)
C5 N1 C11 127.2(3)
C2 N1 C11 124.5(4)
C12 C11 C16 121.8(5)
C12 C11 N1 119.7(4)
C16 C11 N1 118.5(4)
C11 C12 C13 117.9(5)
C11 C12 H12 121.0
C13 C12 H12 121.0
C14 C13 C12 122.1(6)
C14 C13 H13 119.0
C12 C13 H13 119.0
C13 C14 C15 119.3(5)
C13 C14 H14 120.4
C15 C14 H14 120.4
C14 C15 C16 120.3(6)
C14 C15 H15 119.8
C16 C15 H15 119.8
C11 C16 C15 118.6(5)
C11 C16 H16 120.7
C15 C16 H16 120.7
N3 C2 N1 111.0(4)
N3 C2 C21 125.9(4)
N1 C2 C21 123.1(4)
C2 C21 H21A 109.5
C2 C21 H21B 109.5
H21A C21 H21B 109.5
C2 C21 H21C 109.5
H21A C21 H21C 109.5
H21B C21 H21C 109.5
C2 N3 C4 104.5(3)
N3 C4 C5 112.5(4)
N3 C4 N4 119.5(4)
C5 C4 N4 127.9(4)
O41 N4 O42 123.8(4)
O41 N4 C4 118.4(4)
O42 N4 C4 117.8(4)
C4 C5 N1 103.6(3)
C4 C5 Br5 135.7(3)
N1 C5 Br5 120.6(3)

loop_
_geom_bond_atom_site_label_1
_geom_bond_atom_site_label_2
_geom_bond_distance
N1 C5 1.371(5)
N1 C2 1.373(5)
N1 C11 1.450(5)
C11 C12 1.368(6)
C11 C16 1.387(6)
C12 C13 1.389(7)
C12 H12 0.9500
C13 C14 1.367(8)
C13 H13 0.9500
C14 C15 1.376(9)
C14 H14 0.9500
C15 C16 1.397(8)
C15 H15 0.9500
C16 H16 0.9500
C2 N3 1.319(5)
C2 C21 1.482(6)
C21 H21A 0.9800
C21 H21B 0.9800
C21 H21C 0.9800
N3 C4 1.369(6)
C4 C5 1.369(5)
C4 N4 1.426(6)
N4 O41 1.221(5)
N4 O42 1.229(5)
C5 Br5 1.851(4)

loop_
_geom_hbond_atom_site_label_D
_geom_hbond_atom_site_label_H
_geom_hbond_atom_site_label_A
_geom_hbond_site_symmetry_A
_geom_hbond_distance_DH
_geom_hbond_distance_HA
_geom_hbond_distance_DA
_geom_hbond_angle_DHA
C14 H14 O41 4_465 0.95 2.73 3.472(6) 135.5
C21 H21C Br5 1_655 0.98 2.96 3.733(5) 136.5

loop_
_geom_torsion_atom_site_label_1
_geom_torsion_atom_site_label_2
_geom_torsion_atom_site_label_3
_geom_torsion_atom_site_label_4
_geom_torsion
C5 N1 C11 C12 -92.2(6)
C2 N1 C11 C12 87.6(6)
C5 N1 C11 C16 89.8(6)
C2 N1 C11 C16 -90.4(6)
C16 C11 C12 C13 0.2(8)
N1 C11 C12 C13 -177.8(5)
C11 C12 C13 C14 1.7(9)
C12 C13 C14 C15 -2.5(9)
C13 C14 C15 C16 1.4(9)
C12 C11 C16 C15 -1.2(8)
N1 C11 C16 C15 176.8(5)
C14 C15 C16 C11 0.4(9)
C5 N1 C2 N3 -0.8(5)
C11 N1 C2 N3 179.5(4)
C5 N1 C2 C21 -179.7(4)
C11 N1 C2 C21 0.5(7)
N1 C2 N3 C4 -0.2(5)
C21 C2 N3 C4 178.7(5)
C2 N3 C4 C5 1.1(5)
C2 N3 C4 N4 -180.0(4)
N3 C4 N4 O41 1.2(7)
C5 C4 N4 O41 180.0(5)
N3 C4 N4 O42 179.9(4)
C5 C4 N4 O42 -1.4(8)
N3 C4 C5 N1 -1.6(6)
N4 C4 C5 N1 179.6(4)
N3 C4 C5 Br5 180.0(3)
N4 C4 C5 Br5 1.2(9)
C2 N1 C5 C4 1.4(5)
C11 N1 C5 C4 -178.9(4)
C2 N1 C5 Br5 -179.9(3)
C11 N1 C5 Br5 -0.1(7)

loop_
_cod_related_entry_id
_cod_related_entry_database
_cod_related_entry_code
1 ChemSpider 4052484
